data_7103698
loop_
_publ_author_name
'Lee, Young-Joo'
'Lee, Jong-Dae'
'Ko, Jaejung'
'Kim, Sang-Hern'
'Kang, Sang Ook'

_publ_section_title
;
 Novel titanium complexes of a multidentate dicarbollide ligand. Synthesis
 and structural characterization of a constrained geometry complex
;
_journal_coden_ASTM CHCOFS
_journal_issue 12
_journal_name_full
;
 Chemical Communications (Cambridge, United Kingdom)
;
_journal_page_first 1364
_journal_page_last 1365
_journal_paper_doi 10.1039/b301772a
_journal_year 2003
_chemical_formula_moiety (DcabNN)H2
_chemical_formula_sum 'C8 H27 B9 N2'
_chemical_formula_weight 248.61
_space_group_IT_number 14
_symmetry_cell_setting monoclinic
_symmetry_space_group_name_Hall '-P 2yn'
_symmetry_space_group_name_H-M 'P 1 21/n 1'
_atom_sites_solution_hydrogens geom
_atom_sites_solution_primary direct
_atom_sites_solution_secondary difmap
_audit_creation_method SHELXL-97
_cell_angle_alpha 90.00
_cell_angle_beta 99.485(6)
_cell_angle_gamma 90.00
_cell_formula_units_Z 4
_cell_length_a 8.3868(5)
_cell_length_b 17.6878(8)
_cell_length_c 10.6643(9)
_cell_measurement_reflns_used 25
_cell_measurement_temperature 293(2)
_cell_measurement_theta_max 13.47
_cell_measurement_theta_min 10.00
_cell_volume 1560.36(18)
_computing_cell_refinement 'CAD-4 software (Enraf-Nonius, 1988)'
_computing_data_collection 'CAD-4 software (Enraf-Nonius, 1988)'
_computing_data_reduction 'Xtal3.2 (Hall & Stewart, 1992)'
_computing_molecular_graphics 'ORTEP3 (Jonson & Burrett, 1998)'
_computing_publication_material SHELXL-97(Sheldrick,1997)
_computing_structure_refinement 'SHELXL-97 (Sheldrick, 1997)'
_computing_structure_solution 'SHELXS-97 (Sheldrick, 1990)'
_diffrn_ambient_temperature 293(2)
_diffrn_measured_fraction_theta_full 0.966
_diffrn_measured_fraction_theta_max 0.966
_diffrn_measurement_device_type 'Enraf Nonius CAD-4'
_diffrn_measurement_method \w/2\q
_diffrn_radiation_monochromator graphite
_diffrn_radiation_source 'fine-focus sealed tube'
_diffrn_radiation_type MoK\a
_diffrn_radiation_wavelength 0.71070
_diffrn_reflns_av_R_equivalents 0.0375
_diffrn_reflns_av_sigmaI/netI 0.0581
_diffrn_reflns_limit_h_max 10
_diffrn_reflns_limit_h_min 0
_diffrn_reflns_limit_k_max 21
_diffrn_reflns_limit_k_min -1
_diffrn_reflns_limit_l_max 12
_diffrn_reflns_limit_l_min -13
_diffrn_reflns_number 3308
_diffrn_reflns_theta_full 25.97
_diffrn_reflns_theta_max 25.97
_diffrn_reflns_theta_min 2.25
_diffrn_standards_decay_% 0.3
_diffrn_standards_interval_count 3600
_diffrn_standards_number 3
_exptl_absorpt_coefficient_mu 0.053
_exptl_absorpt_correction_T_max 1.0000
_exptl_absorpt_correction_T_min 0.7784
_exptl_absorpt_correction_type '\y scans'
_exptl_crystal_colour Colorless
_exptl_crystal_density_diffrn 1.058
_exptl_crystal_density_method 'not measured'
_exptl_crystal_description Block
_exptl_crystal_F_000 536
_exptl_crystal_size_max 0.5
_exptl_crystal_size_mid 0.5
_exptl_crystal_size_min 0.4
_refine_diff_density_max 0.389
_refine_diff_density_min -0.334
_refine_diff_density_rms 0.048
_refine_ls_extinction_method none
_refine_ls_goodness_of_fit_ref 1.260
_refine_ls_hydrogen_treatment mixed
_refine_ls_matrix_type full
_refine_ls_number_parameters 193
_refine_ls_number_reflns 3061
_refine_ls_number_restraints 0
_refine_ls_restrained_S_all 1.260
_refine_ls_R_factor_all 0.1159
_refine_ls_R_factor_gt 0.0663
_refine_ls_shift/su_max 0.000
_refine_ls_shift/su_mean 0.000
_refine_ls_structure_factor_coef Fsqd
_refine_ls_weighting_details 'w=1/[\s^2^(Fo^2^)+(0.1000P)^2^+0.0000P] where P=(Fo^2^+2Fc^2^)/3'
_refine_ls_weighting_scheme calc
_refine_ls_wR_factor_gt 0.1862
_refine_ls_wR_factor_ref 0.2070
_reflns_number_gt 2013
_reflns_number_total 3061
_reflns_threshold_expression >2sigma(I)
_cod_data_source_file b301772a.txt
_cod_data_source_block (DcabNN)H2
_cod_depositor_comments
;
The following automatic conversions were performed:
'_symmetry_cell_setting' value 'Monoclinic' changed to 'monoclinic'
according to '/home/saulius/struct/CIF-dictionaries/cif_core.dic'
dictionary named 'cif_core.dic' version 2.4.1 from 2010-06-29.

Automatic conversion script
Id: cif_fix_enum 1527 2010-12-29 10:47:43Z saulius 

The following automatic conversions were performed:

'_refine_ls_weighting_scheme' value 'calc
w=1/[\s^2^(Fo^2^)+(0.1000P)^2^+0.0000P] where P=(Fo^2^+2Fc^2^)/3' was
changed to 'calc'. New tag '_refine_ls_weighting_details' was
created. The value of the new tag was set to
'w=1/[\s^2^(Fo^2^)+(0.1000P)^2^+0.0000P] where P=(Fo^2^+2Fc^2^)/3'.

Automatic conversion script
Id: cif_fix_values 3143 2015-03-26 13:38:13Z robertas 
;
_cod_original_sg_symbol_H-M P21/n
_cod_database_code 7103698

loop_
_symmetry_equiv_pos_as_xyz
'x, y, z'
'-x+1/2, y+1/2, -z+1/2'
'-x, -y, -z'
'x-1/2, -y-1/2, z-1/2'

loop_
_atom_site_label
_atom_site_type_symbol
_atom_site_fract_x
_atom_site_fract_y
_atom_site_fract_z
_atom_site_U_iso_or_equiv
_atom_site_adp_type
_atom_site_occupancy
_atom_site_calc_flag
_atom_site_refinement_flags
_atom_site_disorder_assembly
_atom_site_disorder_group
N1 N 0.3038(2) 0.13220(11) 0.37119(19) 0.0367(5) Uani 1 d . . .
N2 N 0.5348(3) 0.12143(11) 0.2277(2) 0.0407(5) Uani 1 d . . .
C1 C 0.3853(3) 0.26900(13) 0.3551(2) 0.0324(5) Uani 1 d . . .
C2 C 0.5203(3) 0.26330(13) 0.2667(2) 0.0333(6) Uani 1 d . . .
C3 C 0.3588(3) 0.20320(13) 0.4408(2) 0.0359(6) Uani 1 d . . .
H3A H 0.4592 0.1931 0.4977 0.043 Uiso 1 calc R . .
H3B H 0.2790 0.2178 0.4925 0.043 Uiso 1 calc R . .
C4 C 0.1425(3) 0.13820(16) 0.2906(3) 0.0504(7) Uani 1 d . . .
H4A H 0.0635 0.1515 0.3425 0.076 Uiso 1 calc R . .
H4B H 0.1141 0.0905 0.2499 0.076 Uiso 1 calc R . .
H4C H 0.1453 0.1764 0.2271 0.076 Uiso 1 calc R . .
C5 C 0.3069(4) 0.06949(14) 0.4651(3) 0.0492(7) Uani 1 d . . .
H5A H 0.2293 0.0795 0.5199 0.074 Uiso 1 calc R . .
H5B H 0.4129 0.0659 0.5150 0.074 Uiso 1 calc R . .
H5C H 0.2806 0.0227 0.4208 0.074 Uiso 1 calc R . .
C6 C 0.6243(3) 0.19201(14) 0.2684(2) 0.0406(6) Uani 1 d . . .
H6A H 0.7039 0.2003 0.2134 0.049 Uiso 1 calc R . .
H6B H 0.6823 0.1848 0.3540 0.049 Uiso 1 calc R . .
C7 C 0.4661(4) 0.12109(17) 0.0913(3) 0.0562(8) Uani 1 d . . .
H7A H 0.3917 0.1624 0.0730 0.084 Uiso 1 calc R . .
H7B H 0.4103 0.0743 0.0700 0.084 Uiso 1 calc R . .
H7C H 0.5516 0.1263 0.0421 0.084 Uiso 1 calc R . .
C8 C 0.6438(4) 0.05529(16) 0.2570(3) 0.0588(8) Uani 1 d . . .
H8A H 0.5833 0.0095 0.2372 0.088 Uiso 1 calc R . .
H8B H 0.6896 0.0557 0.3456 0.088 Uiso 1 calc R . .
H8C H 0.7289 0.0579 0.2069 0.088 Uiso 1 calc R . .
B3 B 0.4746(4) 0.31335(17) 0.1392(3) 0.0408(7) Uani 1 d . . .
H3 H 0.4711 0.2804 0.0512 0.049 Uiso 1 calc R . .
B4 B 0.2844(4) 0.36257(17) 0.1494(3) 0.0418(7) Uani 1 d . . .
H4 H 0.1890 0.3592 0.0654 0.050 Uiso 1 calc R . .
B5 B 0.2355(3) 0.32350(16) 0.2974(3) 0.0381(6) Uani 1 d . . .
H5 H 0.1167 0.2957 0.2868 0.046 Uiso 1 calc R . .
B6 B 0.5665(3) 0.31480(16) 0.4060(3) 0.0396(7) Uani 1 d . . .
H6 H 0.6562 0.2984 0.4888 0.047 Uiso 1 calc R . .
B7 B 0.6240(4) 0.34770(17) 0.2648(3) 0.0427(7) Uani 1 d . . .
H7 H 0.7519 0.3546 0.2557 0.051 Uiso 1 calc R . .
B8 B 0.4724(4) 0.40832(17) 0.1901(3) 0.0436(7) Uani 1 d . . .
H8 H 0.5026 0.4551 0.1303 0.052 Uiso 1 calc R . .
B9 B 0.3196(4) 0.41422(16) 0.2915(3) 0.0425(7) Uani 1 d . . .
H9 H 0.2470 0.4652 0.2999 0.051 Uiso 1 calc R . .
B10 B 0.3838(4) 0.35753(16) 0.4241(3) 0.0404(7) Uani 1 d . . .
H10 H 0.3560 0.3708 0.5190 0.048 Uiso 1 calc R . .
B11 B 0.5302(4) 0.40935(17) 0.3597(3) 0.0459(8) Uani 1 d . . .
H11 H 0.5954 0.4572 0.4104 0.055 Uiso 1 calc R . .
H100 H 0.280(4) 0.3002(18) 0.151(3) 0.073(9) Uiso 1 d . . .
H101 H 0.405(5) 0.119(2) 0.310(4) 0.129(16) Uiso 1 d . . .

loop_
_atom_site_aniso_label
_atom_site_aniso_U_11
_atom_site_aniso_U_22
_atom_site_aniso_U_33
_atom_site_aniso_U_23
_atom_site_aniso_U_13
_atom_site_aniso_U_12
N1 0.0417(12) 0.0316(11) 0.0392(11) 0.0002(9) 0.0134(9) -0.0031(9)
N2 0.0441(12) 0.0359(12) 0.0444(12) 0.0038(9) 0.0146(10) 0.0104(9)
C1 0.0335(12) 0.0334(12) 0.0315(12) -0.0012(10) 0.0085(10) -0.0008(10)
C2 0.0316(12) 0.0339(13) 0.0352(12) 0.0037(10) 0.0085(10) 0.0019(10)
C3 0.0409(13) 0.0353(13) 0.0321(12) -0.0007(10) 0.0081(10) -0.0031(10)
C4 0.0473(16) 0.0496(16) 0.0525(16) -0.0083(13) 0.0032(13) -0.0058(13)
C5 0.0633(18) 0.0351(14) 0.0521(16) 0.0069(12) 0.0183(14) -0.0043(13)
C6 0.0372(13) 0.0411(15) 0.0450(14) 0.0073(11) 0.0114(11) 0.0083(11)
C7 0.0644(19) 0.0589(18) 0.0451(16) -0.0023(14) 0.0087(14) 0.0062(15)
C8 0.069(2) 0.0435(17) 0.0657(19) 0.0058(14) 0.0170(16) 0.0217(14)
B3 0.0482(17) 0.0414(16) 0.0351(14) 0.0055(12) 0.0138(13) 0.0088(13)
B4 0.0428(16) 0.0366(16) 0.0441(16) 0.0030(13) 0.0015(13) 0.0046(13)
B5 0.0353(14) 0.0354(15) 0.0437(16) -0.0012(12) 0.0066(12) 0.0006(12)
B6 0.0391(15) 0.0409(16) 0.0375(15) 0.0010(12) 0.0026(12) -0.0059(13)
B7 0.0376(15) 0.0395(17) 0.0528(18) 0.0085(13) 0.0125(14) -0.0050(12)
B8 0.0478(17) 0.0363(16) 0.0490(17) 0.0097(13) 0.0149(14) 0.0018(13)
B9 0.0470(17) 0.0327(15) 0.0497(17) 0.0002(13) 0.0131(14) 0.0053(13)
B10 0.0506(17) 0.0335(15) 0.0383(15) -0.0049(12) 0.0108(13) -0.0021(13)
B11 0.0477(18) 0.0361(16) 0.0531(18) -0.0019(13) 0.0062(15) -0.0100(13)

loop_
_atom_type_symbol
_atom_type_description
_atom_type_scat_dispersion_real
_atom_type_scat_dispersion_imag
_atom_type_scat_source
C C 0.0033 0.0016 'International Tables Vol C Tables 4.2.6.8 and 6.1.1.4'
B B 0.0013 0.0007 'International Tables Vol C Tables 4.2.6.8 and 6.1.1.4'
H H 0.0000 0.0000 'International Tables Vol C Tables 4.2.6.8 and 6.1.1.4'
N N 0.0061 0.0033 'International Tables Vol C Tables 4.2.6.8 and 6.1.1.4'

loop_
_geom_angle_atom_site_label_1
_geom_angle_atom_site_label_2
_geom_angle_atom_site_label_3
_geom_angle
_geom_angle_site_symmetry_1
_geom_angle_site_symmetry_3
_geom_angle_publ_flag
C4 N1 C5 110.9(2) . . ?
C4 N1 C3 114.0(2) . . ?
C5 N1 C3 108.79(19) . . ?
C4 N1 H101 111(2) . . ?
C5 N1 H101 107(2) . . ?
C3 N1 H101 104(2) . . ?
C7 N2 C6 112.9(2) . . ?
C7 N2 C8 109.3(2) . . ?
C6 N2 C8 109.7(2) . . ?
C7 N2 H101 111.7(17) . . ?
C6 N2 H101 103.4(16) . . ?
C8 N2 H101 109.7(16) . . ?
C3 C1 C2 119.78(19) . . ?
C3 C1 B5 120.2(2) . . ?
C2 C1 B5 113.28(18) . . ?
C3 C1 B6 112.21(19) . . ?
C2 C1 B6 62.70(15) . . ?
B5 C1 B6 115.2(2) . . ?
C3 C1 B10 115.17(18) . . ?
C2 C1 B10 111.39(18) . . ?
B5 C1 B10 64.17(16) . . ?
B6 C1 B10 60.66(16) . . ?
C6 C2 C1 120.27(19) . . ?
C6 C2 B3 121.2(2) . . ?
C1 C2 B3 111.75(19) . . ?
C6 C2 B7 115.14(19) . . ?
C1 C2 B7 111.12(18) . . ?
B3 C2 B7 64.34(17) . . ?
C6 C2 B6 112.1(2) . . ?
C1 C2 B6 62.52(15) . . ?
B3 C2 B6 115.0(2) . . ?
B7 C2 B6 60.94(16) . . ?
N1 C3 C1 114.18(19) . . ?
N1 C3 H3A 108.7 . . ?
C1 C3 H3A 108.7 . . ?
N1 C3 H3B 108.7 . . ?
C1 C3 H3B 108.7 . . ?
H3A C3 H3B 107.6 . . ?
N1 C4 H4A 109.5 . . ?
N1 C4 H4B 109.5 . . ?
H4A C4 H4B 109.5 . . ?
N1 C4 H4C 109.5 . . ?
H4A C4 H4C 109.5 . . ?
H4B C4 H4C 109.5 . . ?
N1 C5 H5A 109.5 . . ?
N1 C5 H5B 109.5 . . ?
H5A C5 H5B 109.5 . . ?
N1 C5 H5C 109.5 . . ?
H5A C5 H5C 109.5 . . ?
H5B C5 H5C 109.5 . . ?
N2 C6 C2 115.5(2) . . ?
N2 C6 H6A 108.4 . . ?
C2 C6 H6A 108.4 . . ?
N2 C6 H6B 108.4 . . ?
C2 C6 H6B 108.4 . . ?
H6A C6 H6B 107.5 . . ?
N2 C7 H7A 109.5 . . ?
N2 C7 H7B 109.5 . . ?
H7A C7 H7B 109.5 . . ?
N2 C7 H7C 109.5 . . ?
H7A C7 H7C 109.5 . . ?
H7B C7 H7C 109.5 . . ?
N2 C8 H8A 109.5 . . ?
N2 C8 H8B 109.5 . . ?
H8A C8 H8B 109.5 . . ?
N2 C8 H8C 109.5 . . ?
H8A C8 H8C 109.5 . . ?
H8B C8 H8C 109.5 . . ?
C2 B3 B8 106.0(2) . . ?
C2 B3 B7 60.94(16) . . ?
B8 B3 B7 59.11(17) . . ?
C2 B3 B4 107.34(19) . . ?
B8 B3 B4 58.53(16) . . ?
B7 B3 B4 107.7(2) . . ?
C2 B3 H3 113.4 . . ?
B8 B3 H3 139.9 . . ?
B7 B3 H3 137.5 . . ?
B4 B3 H3 113.6 . . ?
B9 B4 B8 62.01(18) . . ?
B9 B4 B5 58.72(16) . . ?
B8 B4 B5 106.2(2) . . ?
B9 B4 B3 105.9(2) . . ?
B8 B4 B3 58.75(17) . . ?
B5 B4 B3 101.08(19) . . ?
B9 B4 H4 136.8 . . ?
B8 B4 H4 136.6 . . ?
B5 B4 H4 116.5 . . ?
B3 B4 H4 116.6 . . ?
B9 B4 H100 120.5(16) . . ?
B8 B4 H100 119.2(17) . . ?
B5 B4 H100 66.1(16) . . ?
B3 B4 H100 64.0(16) . . ?
H4 B4 H100 86.3 . . ?
C1 B5 B9 105.4(2) . . ?
C1 B5 B10 60.90(15) . . ?
B9 B5 B10 59.04(16) . . ?
C1 B5 B4 106.39(19) . . ?
B9 B5 B4 58.42(16) . . ?
B10 B5 B4 107.4(2) . . ?
C1 B5 H5 113.9 . . ?
B9 B5 H5 140.0 . . ?
B10 B5 H5 137.3 . . ?
B4 B5 H5 114.0 . . ?
C1 B6 C2 54.78(13) . . ?
C1 B6 B10 59.74(15) . . ?
C2 B6 B10 104.3(2) . . ?
C1 B6 B7 103.72(19) . . ?
C2 B6 B7 59.46(15) . . ?
B10 B6 B7 108.7(2) . . ?
C1 B6 B11 104.8(2) . . ?
C2 B6 B11 104.80(19) . . ?
B10 B6 B11 60.32(17) . . ?
B7 B6 B11 60.13(17) . . ?
C1 B6 H6 125.4 . . ?
C2 B6 H6 125.2 . . ?
B10 B6 H6 121.4 . . ?
B7 B6 H6 121.8 . . ?
B11 B6 H6 122.7 . . ?
C2 B7 B8 101.9(2) . . ?
C2 B7 B6 59.60(15) . . ?
B8 B7 B6 108.2(2) . . ?
C2 B7 B11 104.79(19) . . ?
B8 B7 B11 61.45(18) . . ?
B6 B7 B11 59.97(17) . . ?
C2 B7 B3 54.72(15) . . ?
B8 B7 B3 59.97(17) . . ?
B6 B7 B3 105.87(19) . . ?
B11 B7 B3 108.5(2) . . ?
C2 B7 H7 126.6 . . ?
B8 B7 H7 122.5 . . ?
B6 B7 H7 121.5 . . ?
B11 B7 H7 121.1 . . ?
B3 B7 H7 123.1 . . ?
B7 B8 B4 112.6(2) . . ?
B7 B8 B3 60.92(17) . . ?
B4 B8 B3 62.72(17) . . ?
B7 B8 B11 59.50(18) . . ?
B4 B8 B11 109.6(2) . . ?
B3 B8 B11 107.8(2) . . ?
B7 B8 B9 107.2(2) . . ?
B4 B8 B9 58.73(17) . . ?
B3 B8 B9 106.4(2) . . ?
B11 B8 B9 59.84(17) . . ?
B7 B8 H8 120.4 . . ?
B4 B8 H8 119.0 . . ?
B3 B8 H8 121.5 . . ?
B11 B8 H8 121.8 . . ?
B9 B8 H8 123.8 . . ?
B10 B9 B4 112.8(2) . . ?
B10 B9 B5 61.20(16) . . ?
B4 B9 B5 62.86(17) . . ?
B10 B9 B11 59.57(17) . . ?
B4 B9 B11 109.8(2) . . ?
B5 B9 B11 108.4(2) . . ?
B10 B9 B8 107.3(2) . . ?
B4 B9 B8 59.26(17) . . ?
B5 B9 B8 107.3(2) . . ?
B11 B9 B8 59.61(17) . . ?
B10 B9 H9 120.4 . . ?
B4 B9 H9 118.8 . . ?
B5 B9 H9 120.9 . . ?
B11 B9 H9 121.8 . . ?
B8 B9 H9 123.5 . . ?
C1 B10 B9 101.41(19) . . ?
C1 B10 B6 59.60(15) . . ?
B9 B10 B6 108.5(2) . . ?
C1 B10 B11 104.51(19) . . ?
B9 B10 B11 61.70(17) . . ?
B6 B10 B11 60.09(17) . . ?
C1 B10 B5 54.93(14) . . ?
B9 B10 B5 59.76(17) . . ?
B6 B10 B5 106.6(2) . . ?
B11 B10 B5 108.9(2) . . ?
C1 B10 H10 127.0 . . ?
B9 B10 H10 122.6 . . ?
B6 B10 H10 121.1 . . ?
B11 B10 H10 121.0 . . ?
B5 B10 H10 122.8 . . ?
B6 B11 B7 59.90(17) . . ?
B6 B11 B10 59.59(16) . . ?
B7 B11 B10 108.0(2) . . ?
B6 B11 B8 106.2(2) . . ?
B7 B11 B8 59.05(17) . . ?
B10 B11 B8 107.4(2) . . ?
B6 B11 B9 105.8(2) . . ?
B7 B11 B9 107.4(2) . . ?
B10 B11 B9 58.74(17) . . ?
B8 B11 B9 60.56(17) . . ?
B6 B11 H11 123.0 . . ?
B7 B11 H11 121.8 . . ?
B10 B11 H11 122.0 . . ?
B8 B11 H11 122.3 . . ?
B9 B11 H11 122.5 . . ?

loop_
_geom_bond_atom_site_label_1
_geom_bond_atom_site_label_2
_geom_bond_distance
_geom_bond_site_symmetry_2
_geom_bond_publ_flag
N1 C4 1.482(3) . ?
N1 C5 1.492(3) . ?
N1 C3 1.493(3) . ?
N1 H101 1.18(5) . ?
N2 C7 1.474(3) . ?
N2 C6 1.484(3) . ?
N2 C8 1.486(3) . ?
N2 H101 1.51(5) . ?
C1 C3 1.518(3) . ?
C1 C2 1.592(3) . ?
C1 B5 1.622(4) . ?
C1 B6 1.729(4) . ?
C1 B10 1.731(3) . ?
C2 C6 1.531(3) . ?
C2 B3 1.615(3) . ?
C2 B7 1.729(4) . ?
C2 B6 1.732(4) . ?
C3 H3A 0.9700 . ?
C3 H3B 0.9700 . ?
C4 H4A 0.9600 . ?
C4 H4B 0.9600 . ?
C4 H4C 0.9600 . ?
C5 H5A 0.9600 . ?
C5 H5B 0.9600 . ?
C5 H5C 0.9600 . ?
C6 H6A 0.9700 . ?
C6 H6B 0.9700 . ?
C7 H7A 0.9600 . ?
C7 H7B 0.9600 . ?
C7 H7C 0.9600 . ?
C8 H8A 0.9600 . ?
C8 H8B 0.9600 . ?
C8 H8C 0.9600 . ?
B3 B8 1.766(4) . ?
B3 B7 1.783(4) . ?
B3 B4 1.836(4) . ?
B3 H3 1.1000 . ?
B4 B9 1.753(4) . ?
B4 B8 1.762(4) . ?
B4 B5 1.831(4) . ?
B4 H4 1.1000 . ?
B4 H100 1.10(3) . ?
B5 B9 1.758(4) . ?
B5 B10 1.783(4) . ?
B5 H5 1.1000 . ?
B6 B10 1.747(4) . ?
B6 B7 1.755(4) . ?
B6 B11 1.756(4) . ?
B6 H6 1.1000 . ?
B7 B8 1.751(4) . ?
B7 B11 1.759(4) . ?
B7 H7 1.1000 . ?
B8 B11 1.793(5) . ?
B8 B9 1.811(4) . ?
B8 H8 1.1000 . ?
B9 B10 1.745(4) . ?
B9 B11 1.797(4) . ?
B9 H9 1.1000 . ?
B10 B11 1.760(4) . ?
B10 H10 1.1000 . ?
B11 H11 1.1000 . ?

loop_
_geom_torsion_atom_site_label_1
_geom_torsion_atom_site_label_2
_geom_torsion_atom_site_label_3
_geom_torsion_atom_site_label_4
_geom_torsion
_geom_torsion_site_symmetry_1
_geom_torsion_site_symmetry_2
_geom_torsion_site_symmetry_3
_geom_torsion_site_symmetry_4
_geom_torsion_publ_flag
C3 C1 C2 C6 -0.4(3) . . . . ?
B5 C1 C2 C6 -151.7(2) . . . . ?
B6 C1 C2 C6 100.8(2) . . . . ?
B10 C1 C2 C6 138.2(2) . . . . ?
C3 C1 C2 B3 151.0(2) . . . . ?
B5 C1 C2 B3 -0.3(3) . . . . ?
B6 C1 C2 B3 -107.8(2) . . . . ?
B10 C1 C2 B3 -70.4(2) . . . . ?
C3 C1 C2 B7 -139.2(2) . . . . ?
B5 C1 C2 B7 69.5(2) . . . . ?
B6 C1 C2 B7 -38.02(19) . . . . ?
B10 C1 C2 B7 -0.6(3) . . . . ?
C3 C1 C2 B6 -101.2(2) . . . . ?
B5 C1 C2 B6 107.5(2) . . . . ?
B10 C1 C2 B6 37.40(19) . . . . ?
C4 N1 C3 C1 -64.4(3) . . . . ?
C5 N1 C3 C1 171.4(2) . . . . ?
C2 C1 C3 N1 -63.0(3) . . . . ?
B5 C1 C3 N1 86.3(3) . . . . ?
B6 C1 C3 N1 -133.3(2) . . . . ?
B10 C1 C3 N1 159.82(19) . . . . ?
C7 N2 C6 C2 68.5(3) . . . . ?
C8 N2 C6 C2 -169.3(2) . . . . ?
C1 C2 C6 N2 62.1(3) . . . . ?
B3 C2 C6 N2 -86.6(3) . . . . ?
B7 C2 C6 N2 -160.6(2) . . . . ?
B6 C2 C6 N2 132.2(2) . . . . ?
C6 C2 B3 B8 -144.7(2) . . . . ?
C1 C2 B3 B8 64.2(2) . . . . ?
B7 C2 B3 B8 -39.63(19) . . . . ?
B6 C2 B3 B8 -4.6(3) . . . . ?
C6 C2 B3 B7 -105.1(2) . . . . ?
C1 C2 B3 B7 103.8(2) . . . . ?
B6 C2 B3 B7 35.05(19) . . . . ?
C6 C2 B3 B4 153.9(2) . . . . ?
C1 C2 B3 B4 2.8(3) . . . . ?
B7 C2 B3 B4 -101.0(2) . . . . ?
B6 C2 B3 B4 -65.9(3) . . . . ?
C2 B3 B4 B9 56.5(3) . . . . ?
B8 B3 B4 B9 -41.97(19) . . . . ?
B7 B3 B4 B9 -7.8(3) . . . . ?
C2 B3 B4 B8 98.5(2) . . . . ?
B7 B3 B4 B8 34.2(2) . . . . ?
C2 B3 B4 B5 -3.9(3) . . . . ?
B8 B3 B4 B5 -102.3(2) . . . . ?
B7 B3 B4 B5 -68.1(2) . . . . ?
C3 C1 B5 B9 145.5(2) . . . . ?
C2 C1 B5 B9 -63.3(2) . . . . ?
B6 C1 B5 B9 6.2(3) . . . . ?
B10 C1 B5 B9 40.15(18) . . . . ?
C3 C1 B5 B10 105.4(2) . . . . ?
C2 C1 B5 B10 -103.5(2) . . . . ?
B6 C1 B5 B10 -33.91(19) . . . . ?
C3 C1 B5 B4 -153.5(2) . . . . ?
C2 C1 B5 B4 -2.3(3) . . . . ?
B6 C1 B5 B4 67.2(2) . . . . ?
B10 C1 B5 B4 101.1(2) . . . . ?
B9 B4 B5 C1 -98.3(2) . . . . ?
B8 B4 B5 C1 -56.8(2) . . . . ?
B3 B4 B5 C1 3.7(3) . . . . ?
B8 B4 B5 B9 41.5(2) . . . . ?
B3 B4 B5 B9 102.0(2) . . . . ?
B9 B4 B5 B10 -34.37(19) . . . . ?
B8 B4 B5 B10 7.2(3) . . . . ?
B3 B4 B5 B10 67.6(2) . . . . ?
C3 C1 B6 C2 113.1(2) . . . . ?
B5 C1 B6 C2 -104.4(2) . . . . ?
B10 C1 B6 C2 -139.6(2) . . . . ?
C3 C1 B6 B10 -107.3(2) . . . . ?
C2 C1 B6 B10 139.6(2) . . . . ?
B5 C1 B6 B10 35.2(2) . . . . ?
C3 C1 B6 B7 148.78(19) . . . . ?
C2 C1 B6 B7 35.64(18) . . . . ?
B5 C1 B6 B7 -68.7(2) . . . . ?
B10 C1 B6 B7 -103.9(2) . . . . ?
C3 C1 B6 B11 -149.0(2) . . . . ?
C2 C1 B6 B11 97.9(2) . . . . ?
B5 C1 B6 B11 -6.5(3) . . . . ?
B10 C1 B6 B11 -41.68(19) . . . . ?
C6 C2 B6 C1 -113.7(2) . . . . ?
B3 C2 B6 C1 102.6(2) . . . . ?
B7 C2 B6 C1 138.9(2) . . . . ?
C6 C2 B6 B10 -149.02(19) . . . . ?
C1 C2 B6 B10 -35.32(17) . . . . ?
B3 C2 B6 B10 67.3(2) . . . . ?
B7 C2 B6 B10 103.6(2) . . . . ?
C6 C2 B6 B7 107.4(2) . . . . ?
C1 C2 B6 B7 -138.9(2) . . . . ?
B3 C2 B6 B7 -36.3(2) . . . . ?
C6 C2 B6 B11 148.4(2) . . . . ?
C1 C2 B6 B11 -97.8(2) . . . . ?
B3 C2 B6 B11 4.8(3) . . . . ?
B7 C2 B6 B11 41.06(19) . . . . ?
C6 C2 B7 B8 153.3(2) . . . . ?
C1 C2 B7 B8 -65.6(2) . . . . ?
B3 C2 B7 B8 39.20(19) . . . . ?
B6 C2 B7 B8 -104.3(2) . . . . ?
C6 C2 B7 B6 -102.4(2) . . . . ?
C1 C2 B7 B6 38.69(19) . . . . ?
B3 C2 B7 B6 143.5(2) . . . . ?
C6 C2 B7 B11 -143.4(2) . . . . ?
C1 C2 B7 B11 -2.3(3) . . . . ?
B3 C2 B7 B11 102.5(2) . . . . ?
B6 C2 B7 B11 -40.98(19) . . . . ?
C6 C2 B7 B3 114.1(2) . . . . ?
C1 C2 B7 B3 -104.8(2) . . . . ?
B6 C2 B7 B3 -143.5(2) . . . . ?
C1 B6 B7 C2 -33.55(16) . . . . ?
B10 B6 B7 C2 -95.8(2) . . . . ?
B11 B6 B7 C2 -132.9(2) . . . . ?
C1 B6 B7 B8 59.8(2) . . . . ?
C2 B6 B7 B8 93.3(2) . . . . ?
B10 B6 B7 B8 -2.5(3) . . . . ?
B11 B6 B7 B8 -39.6(2) . . . . ?
C1 B6 B7 B11 99.4(2) . . . . ?
C2 B6 B7 B11 132.9(2) . . . . ?
B10 B6 B7 B11 37.1(2) . . . . ?
C1 B6 B7 B3 -3.2(2) . . . . ?
C2 B6 B7 B3 30.35(17) . . . . ?
B10 B6 B7 B3 -65.5(2) . . . . ?
B11 B6 B7 B3 -102.6(2) . . . . ?
B8 B3 B7 C2 134.4(2) . . . . ?
B4 B3 B7 C2 100.4(2) . . . . ?
C2 B3 B7 B8 -134.4(2) . . . . ?
B4 B3 B7 B8 -33.98(19) . . . . ?
C2 B3 B7 B6 -32.26(18) . . . . ?
B8 B3 B7 B6 102.1(2) . . . . ?
B4 B3 B7 B6 68.2(2) . . . . ?
C2 B3 B7 B11 -95.3(2) . . . . ?
B8 B3 B7 B11 39.1(2) . . . . ?
B4 B3 B7 B11 5.1(3) . . . . ?
C2 B7 B8 B4 0.4(3) . . . . ?
B6 B7 B8 B4 -61.3(3) . . . . ?
B11 B7 B8 B4 -100.2(2) . . . . ?
B3 B7 B8 B4 36.9(2) . . . . ?
C2 B7 B8 B3 -36.58(17) . . . . ?
B6 B7 B8 B3 -98.2(2) . . . . ?
B11 B7 B8 B3 -137.1(2) . . . . ?
C2 B7 B8 B11 100.5(2) . . . . ?
B6 B7 B8 B11 38.9(2) . . . . ?
B3 B7 B8 B11 137.1(2) . . . . ?
C2 B7 B8 B9 63.0(2) . . . . ?
B6 B7 B8 B9 1.4(3) . . . . ?
B11 B7 B8 B9 -37.5(2) . . . . ?
B3 B7 B8 B9 99.6(2) . . . . ?
B9 B4 B8 B7 97.0(2) . . . . ?
B5 B4 B8 B7 57.1(3) . . . . ?
B3 B4 B8 B7 -36.2(2) . . . . ?
B9 B4 B8 B3 133.3(2) . . . . ?
B5 B4 B8 B3 93.3(2) . . . . ?
B9 B4 B8 B11 32.8(2) . . . . ?
B5 B4 B8 B11 -7.1(3) . . . . ?
B3 B4 B8 B11 -100.4(2) . . . . ?
B5 B4 B8 B9 -39.94(18) . . . . ?
B3 B4 B8 B9 -133.3(2) . . . . ?
C2 B3 B8 B7 40.52(19) . . . . ?
B4 B3 B8 B7 141.4(2) . . . . ?
C2 B3 B8 B4 -100.8(2) . . . . ?
B7 B3 B8 B4 -141.4(2) . . . . ?
C2 B3 B8 B11 2.5(3) . . . . ?
B7 B3 B8 B11 -38.01(19) . . . . ?
B4 B3 B8 B11 103.4(2) . . . . ?
C2 B3 B8 B9 -60.4(3) . . . . ?
B7 B3 B8 B9 -100.9(2) . . . . ?
B4 B3 B8 B9 40.47(19) . . . . ?
B8 B4 B9 B10 -97.2(2) . . . . ?
B5 B4 B9 B10 36.7(2) . . . . ?
B3 B4 B9 B10 -56.8(3) . . . . ?
B8 B4 B9 B5 -133.8(2) . . . . ?
B3 B4 B9 B5 -93.5(2) . . . . ?
B8 B4 B9 B11 -32.8(2) . . . . ?
B5 B4 B9 B11 101.0(2) . . . . ?
B3 B4 B9 B11 7.5(3) . . . . ?
B5 B4 B9 B8 133.8(2) . . . . ?
B3 B4 B9 B8 40.35(18) . . . . ?
C1 B5 B9 B10 -41.07(18) . . . . ?
B4 B5 B9 B10 -141.1(2) . . . . ?
C1 B5 B9 B4 100.0(2) . . . . ?
B10 B5 B9 B4 141.1(2) . . . . ?
C1 B5 B9 B11 -3.4(3) . . . . ?
B10 B5 B9 B11 37.68(19) . . . . ?
B4 B5 B9 B11 -103.4(2) . . . . ?
C1 B5 B9 B8 59.5(2) . . . . ?
B10 B5 B9 B8 100.6(2) . . . . ?
B4 B5 B9 B8 -40.48(19) . . . . ?
B7 B8 B9 B10 0.3(3) . . . . ?
B4 B8 B9 B10 106.7(2) . . . . ?
B3 B8 B9 B10 64.2(3) . . . . ?
B11 B8 B9 B10 -37.1(2) . . . . ?
B7 B8 B9 B4 -106.4(2) . . . . ?
B3 B8 B9 B4 -42.4(2) . . . . ?
B11 B8 B9 B4 -143.8(2) . . . . ?
B7 B8 B9 B5 -64.2(3) . . . . ?
B4 B8 B9 B5 42.2(2) . . . . ?
B3 B8 B9 B5 -0.2(3) . . . . ?
B11 B8 B9 B5 -101.5(2) . . . . ?
B7 B8 B9 B11 37.4(2) . . . . ?
B4 B8 B9 B11 143.8(2) . . . . ?
B3 B8 B9 B11 101.3(2) . . . . ?
C3 C1 B10 B9 -152.7(2) . . . . ?
C2 C1 B10 B9 66.7(2) . . . . ?
B5 C1 B10 B9 -39.70(19) . . . . ?
B6 C1 B10 B9 104.9(2) . . . . ?
C3 C1 B10 B6 102.4(2) . . . . ?
C2 C1 B10 B6 -38.25(19) . . . . ?
B5 C1 B10 B6 -144.6(2) . . . . ?
C3 C1 B10 B11 143.9(2) . . . . ?
C2 C1 B10 B11 3.2(3) . . . . ?
B5 C1 B10 B11 -103.1(2) . . . . ?
B6 C1 B10 B11 41.50(19) . . . . ?
C3 C1 B10 B5 -113.0(2) . . . . ?
C2 C1 B10 B5 106.4(2) . . . . ?
B6 C1 B10 B5 144.6(2) . . . . ?
B4 B9 B10 C1 -0.1(3) . . . . ?
B5 B9 B10 C1 37.24(17) . . . . ?
B11 B9 B10 C1 -100.5(2) . . . . ?
B8 B9 B10 C1 -63.3(2) . . . . ?
B4 B9 B10 B6 61.5(3) . . . . ?
B5 B9 B10 B6 98.8(2) . . . . ?
B11 B9 B10 B6 -38.9(2) . . . . ?
B8 B9 B10 B6 -1.8(3) . . . . ?
B4 B9 B10 B11 100.4(2) . . . . ?
B5 B9 B10 B11 137.7(2) . . . . ?
B8 B9 B10 B11 37.1(2) . . . . ?
B4 B9 B10 B5 -37.3(2) . . . . ?
B11 B9 B10 B5 -137.7(2) . . . . ?
B8 B9 B10 B5 -100.6(2) . . . . ?
C2 B6 B10 C1 33.15(16) . . . . ?
B7 B6 B10 C1 95.3(2) . . . . ?
B11 B6 B10 C1 132.3(2) . . . . ?
C1 B6 B10 B9 -92.6(2) . . . . ?
C2 B6 B10 B9 -59.4(2) . . . . ?
B7 B6 B10 B9 2.7(3) . . . . ?
B11 B6 B10 B9 39.7(2) . . . . ?
C1 B6 B10 B11 -132.3(2) . . . . ?
C2 B6 B10 B11 -99.1(2) . . . . ?
B7 B6 B10 B11 -37.0(2) . . . . ?
C1 B6 B10 B5 -29.62(17) . . . . ?
C2 B6 B10 B5 3.5(2) . . . . ?
B7 B6 B10 B5 65.7(2) . . . . ?
B11 B6 B10 B5 102.6(2) . . . . ?
B9 B5 B10 C1 -133.5(2) . . . . ?
B4 B5 B10 C1 -99.4(2) . . . . ?
C1 B5 B10 B9 133.5(2) . . . . ?
B4 B5 B10 B9 34.11(19) . . . . ?
C1 B5 B10 B6 31.39(18) . . . . ?
B9 B5 B10 B6 -102.2(2) . . . . ?
B4 B5 B10 B6 -68.0(2) . . . . ?
C1 B5 B10 B11 94.8(2) . . . . ?
B9 B5 B10 B11 -38.8(2) . . . . ?
B4 B5 B10 B11 -4.7(3) . . . . ?
C1 B6 B11 B7 -97.5(2) . . . . ?
C2 B6 B11 B7 -40.73(18) . . . . ?
B10 B6 B11 B7 -138.9(2) . . . . ?
C1 B6 B11 B10 41.38(18) . . . . ?
C2 B6 B11 B10 98.2(2) . . . . ?
B7 B6 B11 B10 138.9(2) . . . . ?
C1 B6 B11 B8 -59.5(2) . . . . ?
C2 B6 B11 B8 -2.7(3) . . . . ?
B10 B6 B11 B8 -100.9(2) . . . . ?
B7 B6 B11 B8 38.0(2) . . . . ?
C1 B6 B11 B9 3.7(2) . . . . ?
C2 B6 B11 B9 60.6(2) . . . . ?
B10 B6 B11 B9 -37.65(19) . . . . ?
B7 B6 B11 B9 101.3(2) . . . . ?
C2 B7 B11 B6 40.80(18) . . . . ?
B8 B7 B11 B6 136.4(2) . . . . ?
B3 B7 B11 B6 98.0(2) . . . . ?
C2 B7 B11 B10 4.2(3) . . . . ?
B8 B7 B11 B10 99.9(2) . . . . ?
B6 B7 B11 B10 -36.6(2) . . . . ?
B3 B7 B11 B10 61.4(3) . . . . ?
C2 B7 B11 B8 -95.6(2) . . . . ?
B6 B7 B11 B8 -136.4(2) . . . . ?
B3 B7 B11 B8 -38.43(19) . . . . ?
C2 B7 B11 B9 -57.7(2) . . . . ?
B8 B7 B11 B9 37.9(2) . . . . ?
B6 B7 B11 B9 -98.5(2) . . . . ?
B3 B7 B11 B9 -0.5(3) . . . . ?
C1 B10 B11 B6 -41.25(18) . . . . ?
B9 B10 B11 B6 -136.6(2) . . . . ?
B5 B10 B11 B6 -98.7(2) . . . . ?
C1 B10 B11 B7 -4.6(3) . . . . ?
B9 B10 B11 B7 -99.9(2) . . . . ?
B6 B10 B11 B7 36.7(2) . . . . ?
B5 B10 B11 B7 -62.0(3) . . . . ?
C1 B10 B11 B8 57.7(2) . . . . ?
B9 B10 B11 B8 -37.6(2) . . . . ?
B6 B10 B11 B8 99.0(2) . . . . ?
B5 B10 B11 B8 0.3(3) . . . . ?
C1 B10 B11 B9 95.3(2) . . . . ?
B6 B10 B11 B9 136.6(2) . . . . ?
B5 B10 B11 B9 37.9(2) . . . . ?
B7 B8 B11 B6 -38.39(19) . . . . ?
B4 B8 B11 B6 66.9(3) . . . . ?
B3 B8 B11 B6 0.3(3) . . . . ?
B9 B8 B11 B6 99.3(2) . . . . ?
B4 B8 B11 B7 105.3(2) . . . . ?
B3 B8 B11 B7 38.65(19) . . . . ?
B9 B8 B11 B7 137.7(2) . . . . ?
B7 B8 B11 B10 -100.9(2) . . . . ?
B4 B8 B11 B10 4.3(3) . . . . ?
B3 B8 B11 B10 -62.3(3) . . . . ?
B9 B8 B11 B10 36.77(19) . . . . ?
B7 B8 B11 B9 -137.7(2) . . . . ?
B4 B8 B11 B9 -32.4(2) . . . . ?
B3 B8 B11 B9 -99.0(2) . . . . ?
B10 B9 B11 B6 38.04(19) . . . . ?
B4 B9 B11 B6 -67.3(3) . . . . ?
B5 B9 B11 B6 -0.4(3) . . . . ?
B8 B9 B11 B6 -100.0(2) . . . . ?
B10 B9 B11 B7 100.8(2) . . . . ?
B4 B9 B11 B7 -4.6(3) . . . . ?
B5 B9 B11 B7 62.4(2) . . . . ?
B8 B9 B11 B7 -37.23(19) . . . . ?
B4 B9 B11 B10 -105.4(2) . . . . ?
B5 B9 B11 B10 -38.41(19) . . . . ?
B8 B9 B11 B10 -138.1(2) . . . . ?
B10 B9 B11 B8 138.1(2) . . . . ?
B4 B9 B11 B8 32.7(2) . . . . ?
B5 B9 B11 B8 99.6(2) . . . . ?
